data_7131482
loop_
_publ_author_name
'Liang, Qiuming'
'Zeng, Yimin'
'Mendez Ocampo, Pedro A.'
'Zhu, Hui'
'Qu, Zheng-Wang'
'Grimme, Stefan'
'Song, Datong'

_publ_section_title
;
 [4+1] cyclization of &#x3b1;-diazo esters and mesoionic N-heterocyclic
 olefins.
;
_journal_issue 32
_journal_name_full 'Chemical communications (Cambridge, England)'
_journal_page_first 4770
_journal_page_last 4773
_journal_paper_doi 10.1039/d3cc01139a
_journal_volume 59
_journal_year 2023
_chemical_formula_sum 'C30 H34 N5 O2'
_chemical_formula_weight 496.62
_space_group_crystal_system triclinic
_space_group_IT_number 2
_space_group_name_Hall '-P 1'
_space_group_name_H-M_alt 'P -1'
_atom_sites_solution_hydrogens mixed
_atom_sites_solution_primary direct
_audit_creation_method SHELXL-2016/6
_audit_update_record
;
2022-09-26 deposited with the CCDC.	2023-03-24 downloaded from the CCDC.
;
_cell_angle_alpha 100.871(3)
_cell_angle_beta 101.457(3)
_cell_angle_gamma 92.165(3)
_cell_formula_units_Z 2
_cell_length_a 9.4016(11)
_cell_length_b 9.7932(8)
_cell_length_c 14.9499(17)
_cell_measurement_reflns_used 39187
_cell_measurement_temperature 150(2)
_cell_measurement_theta_max 27.471
_cell_measurement_theta_min 1.419
_cell_volume 1320.8(2)
_computing_structure_refinement 'SHELXL-2016/6 (Sheldrick, 2016)'
_computing_structure_solution 'SHELXT 2018/2 (Sheldrick, 2018)'
_diffrn_ambient_temperature 150(2)
_diffrn_measured_fraction_theta_full 0.999
_diffrn_measured_fraction_theta_max 0.996
_diffrn_measurement_device_type 'Bruker Kappa Photon II'
_diffrn_measurement_method 'omega and phi scans'
_diffrn_radiation_type MoK\a
_diffrn_radiation_wavelength 0.71073
_diffrn_reflns_av_R_equivalents 0.0933
_diffrn_reflns_av_unetI/netI 0.0893
_diffrn_reflns_Laue_measured_fraction_full 0.999
_diffrn_reflns_Laue_measured_fraction_max 0.996
_diffrn_reflns_limit_h_max 12
_diffrn_reflns_limit_h_min -12
_diffrn_reflns_limit_k_max 12
_diffrn_reflns_limit_k_min -10
_diffrn_reflns_limit_l_max 19
_diffrn_reflns_limit_l_min -19
_diffrn_reflns_number 39187
_diffrn_reflns_point_group_measured_fraction_full 0.999
_diffrn_reflns_point_group_measured_fraction_max 0.996
_diffrn_reflns_theta_full 25.242
_diffrn_reflns_theta_max 27.471
_diffrn_reflns_theta_min 1.419
_exptl_absorpt_coefficient_mu 0.080
_exptl_absorpt_correction_T_max 0.7400
_exptl_absorpt_correction_T_min 0.6781
_exptl_absorpt_correction_type multi-scan
_exptl_absorpt_process_details
;
 SADABS 2016/2: Krause, L., Herbst-Irmer, R., Sheldrick G.M. & Stalke D.,
 J. Appl. Cryst. 48 (2015) 3-10
;
_exptl_crystal_colour orange
_exptl_crystal_density_diffrn 1.249
_exptl_crystal_description prism
_exptl_crystal_F_000 530
_exptl_crystal_size_max 0.2
_exptl_crystal_size_mid 0.1
_exptl_crystal_size_min 0.05
_refine_diff_density_max 0.275
_refine_diff_density_min -0.226
_refine_diff_density_rms 0.058
_refine_ls_extinction_coef 0.021(3)
_refine_ls_extinction_expression Fc^*^=kFc[1+0.001xFc^2^\l^3^/sin(2\q)]^-1/4^
_refine_ls_extinction_method 'SHELXL-2016/6 (Sheldrick 2016)'
_refine_ls_goodness_of_fit_ref 1.025
_refine_ls_hydrogen_treatment mixed
_refine_ls_matrix_type full
_refine_ls_number_parameters 349
_refine_ls_number_reflns 6025
_refine_ls_number_restraints 0
_refine_ls_restrained_S_all 1.025
_refine_ls_R_factor_all 0.1028
_refine_ls_R_factor_gt 0.0602
_refine_ls_shift/su_max 0.007
_refine_ls_shift/su_mean 0.000
_refine_ls_structure_factor_coef Fsqd
_refine_ls_weighting_details 'w=1/[\s^2^(Fo^2^)+(0.0585P)^2^+0.1687P] where P=(Fo^2^+2Fc^2^)/3'
_refine_ls_weighting_scheme calc
_refine_ls_wR_factor_gt 0.1270
_refine_ls_wR_factor_ref 0.1408
_reflns_Friedel_coverage 0.000
_reflns_number_gt 3989
_reflns_number_total 6025
_reflns_threshold_expression 'I > 2\s(I)'
_cod_data_source_file d3cc01139a2.cif
_cod_data_source_block wl589
_cod_depositor_comments 'Adding full bibliography for 7131480--7131487.cif.'
_cod_database_code 7131482
_shelx_shelxl_version_number 2016/6
_shelx_space_group_comment
;
The symmetry employed for this shelxl refinement is uniquely defined
by the following loop, which should always be used as a source of
symmetry information in preference to the above space-group names.
They are only intended as comments.
;

loop_
_space_group_symop_operation_xyz
'x, y, z'
'-x, -y, -z'

loop_
_atom_site_label
_atom_site_type_symbol
_atom_site_fract_x
_atom_site_fract_y
_atom_site_fract_z
_atom_site_U_iso_or_equiv
_atom_site_adp_type
_atom_site_occupancy
_atom_site_site_symmetry_order
_atom_site_calc_flag
_atom_site_refinement_flags_posn
_atom_site_refinement_flags_adp
_atom_site_refinement_flags_occupancy
_atom_site_disorder_assembly
_atom_site_disorder_group
N1 N 0.58067(16) 0.54363(16) 0.74208(10) 0.0219(4) Uani 1 1 d . . . . .
N2 N 0.64877(17) 0.42747(16) 0.74288(11) 0.0242(4) Uani 1 1 d . . . . .
N3 N 0.70092(17) 0.41023(15) 0.66606(11) 0.0216(4) Uani 1 1 d . . . . .
C4 C 0.66871(19) 0.51300(18) 0.61626(13) 0.0198(4) Uani 1 1 d . . . . .
C5 C 0.5890(2) 0.5996(2) 0.66732(13) 0.0218(4) Uani 1 1 d . . . . .
H5 H 0.545(2) 0.683(2) 0.6588(14) 0.034(6) Uiso 1 1 d . . . . .
C6 C 0.5177(2) 0.5991(2) 0.82101(13) 0.0222(4) Uani 1 1 d . . . . .
C7 C 0.4091(2) 0.5185(2) 0.84298(14) 0.0252(4) Uani 1 1 d . . . . .
C8 C 0.3590(2) 0.5737(2) 0.92298(14) 0.0288(5) Uani 1 1 d . . . . .
H8 H 0.286215 0.520533 0.940470 0.035 Uiso 1 1 calc R U . . .
C9 C 0.4111(2) 0.7030(2) 0.97797(13) 0.0265(5) Uani 1 1 d . . . . .
C10 C 0.5160(2) 0.7802(2) 0.95098(14) 0.0278(5) Uani 1 1 d . . . . .
H10 H 0.550828 0.869923 0.987328 0.033 Uiso 1 1 calc R U . . .
C11 C 0.5721(2) 0.7309(2) 0.87266(13) 0.0245(4) Uani 1 1 d . . . . .
C12 C 0.3427(2) 0.3805(2) 0.78397(15) 0.0350(5) Uani 1 1 d . . . . .
H12A H 0.359377 0.373720 0.720670 0.052 Uiso 1 1 calc R U . . .
H12B H 0.237848 0.373174 0.781922 0.052 Uiso 1 1 calc R U . . .
H12C H 0.387724 0.304702 0.810873 0.052 Uiso 1 1 calc R U . . .
C13 C 0.3524(2) 0.7611(2) 1.06270(15) 0.0381(5) Uani 1 1 d . . . . .
H13A H 0.261175 0.803193 1.043659 0.057 Uiso 1 1 calc R U . . .
H13B H 0.423526 0.832186 1.104805 0.057 Uiso 1 1 calc R U . . .
H13C H 0.334212 0.685803 1.094831 0.057 Uiso 1 1 calc R U . . .
C14 C 0.6833(2) 0.8206(2) 0.84565(14) 0.0313(5) Uani 1 1 d . . . . .
H14A H 0.755193 0.762098 0.821773 0.047 Uiso 1 1 calc R U . . .
H14B H 0.732404 0.890064 0.900340 0.047 Uiso 1 1 calc R U . . .
H14C H 0.634901 0.868206 0.797245 0.047 Uiso 1 1 calc R U . . .
C15 C 0.7913(2) 0.2938(2) 0.64807(15) 0.0307(5) Uani 1 1 d . . . . .
H15A H 0.743794 0.229206 0.590562 0.046 Uiso 1 1 calc R U . . .
H15B H 0.804106 0.244833 0.700199 0.046 Uiso 1 1 calc R U . . .
H15C H 0.886664 0.329580 0.641412 0.046 Uiso 1 1 calc R U . . .
C16 C 0.7137(2) 0.52239(18) 0.53018(13) 0.0201(4) Uani 1 1 d . . . . .
N17 N 0.73275(17) 0.40484(16) 0.47751(11) 0.0219(4) Uani 1 1 d . . . . .
N18 N 0.76878(19) 0.41003(17) 0.39641(11) 0.0258(4) Uani 1 1 d . . . . .
H18 H 0.808(3) 0.494(3) 0.3870(17) 0.055(7) Uiso 1 1 d . . . . .
C19 C 0.7943(2) 0.29154(19) 0.33302(13) 0.0207(4) Uani 1 1 d . . . . .
C20 C 0.6978(2) 0.17057(19) 0.30657(13) 0.0228(4) Uani 1 1 d . . . . .
C21 C 0.7246(2) 0.0565(2) 0.22977(14) 0.0257(4) Uani 1 1 d . . . . .
H21A H 0.652148 0.059903 0.172427 0.031 Uiso 1 1 calc R U . . .
H21B H 0.705356 -0.034203 0.246924 0.031 Uiso 1 1 calc R U . . .
C22 C 0.8756(2) 0.0593(2) 0.20642(13) 0.0248(4) Uani 1 1 d . . . . .
C23 C 0.9217(2) 0.2090(2) 0.20296(13) 0.0255(4) Uani 1 1 d . . . . .
H23A H 1.025432 0.214045 0.198629 0.031 Uiso 1 1 calc R U . . .
H23B H 0.864539 0.232037 0.145338 0.031 Uiso 1 1 calc R U . . .
C24 C 0.9033(2) 0.31858(19) 0.28470(13) 0.0221(4) Uani 1 1 d . . . . .
O25 O 0.58788(15) 0.15268(14) 0.34075(10) 0.0296(3) Uani 1 1 d . . . . .
O26 O 0.97937(15) 0.43227(14) 0.30390(10) 0.0310(4) Uani 1 1 d . . . . .
C27 C 0.9865(2) 0.0064(2) 0.27900(14) 0.0318(5) Uani 1 1 d . . . . .
H27A H 0.955987 -0.089725 0.280730 0.048 Uiso 1 1 calc R U . . .
H27B H 0.992495 0.065848 0.340403 0.048 Uiso 1 1 calc R U . . .
H27C H 1.082176 0.009077 0.262408 0.048 Uiso 1 1 calc R U . . .
C28 C 0.8691(3) -0.0334(2) 0.11099(14) 0.0366(5) Uani 1 1 d . . . . .
H28A H 0.802835 0.003066 0.063313 0.055 Uiso 1 1 calc R U . . .
H28B H 0.833774 -0.128621 0.111455 0.055 Uiso 1 1 calc R U . . .
H28C H 0.966663 -0.034011 0.097019 0.055 Uiso 1 1 calc R U . . .
C29 C 0.7327(2) 0.66186(19) 0.50592(12) 0.0201(4) Uani 1 1 d . . . . .
C30 C 0.8694(2) 0.70806(19) 0.49493(13) 0.0230(4) Uani 1 1 d . . . . .
H30 H 0.949917 0.653675 0.507190 0.028 Uiso 1 1 calc R U . . .
C31 C 0.8880(2) 0.8324(2) 0.46635(14) 0.0278(5) Uani 1 1 d . . . . .
H31 H 0.981215 0.863013 0.458851 0.033 Uiso 1 1 calc R U . . .
C32 C 0.7716(2) 0.9125(2) 0.44858(14) 0.0309(5) Uani 1 1 d . . . . .
H32 H 0.784667 0.997463 0.428174 0.037 Uiso 1 1 calc R U . . .
C33 C 0.6364(2) 0.8689(2) 0.46055(14) 0.0293(5) Uani 1 1 d . . . . .
H33 H 0.556711 0.924458 0.448696 0.035 Uiso 1 1 calc R U . . .
C34 C 0.6161(2) 0.7446(2) 0.48978(13) 0.0255(4) Uani 1 1 d . . . . .
H34 H 0.523229 0.715805 0.498783 0.031 Uiso 1 1 calc R U . . .
C35 C 1.0347(2) 0.4764(2) 0.09003(15) 0.0325(5) Uani 1 1 d . . . . .
H35 H 1.058718 0.460208 0.151738 0.039 Uiso 1 1 calc R U . . .
C36 C 1.0365(2) 0.3705(2) 0.01535(15) 0.0339(5) Uani 1 1 d . . . . .
H36 H 1.061576 0.280865 0.025695 0.041 Uiso 1 1 calc R U . . .
C37 C 1.0022(2) 0.3936(2) -0.07461(15) 0.0325(5) Uani 1 1 d . . . . .
H37 H 1.003995 0.320037 -0.125780 0.039 Uiso 1 1 calc R U . . .

loop_
_atom_site_aniso_label
_atom_site_aniso_U_11
_atom_site_aniso_U_22
_atom_site_aniso_U_33
_atom_site_aniso_U_23
_atom_site_aniso_U_13
_atom_site_aniso_U_12
N1 0.0222(8) 0.0227(8) 0.0229(9) 0.0061(7) 0.0075(7) 0.0040(7)
N2 0.0267(9) 0.0232(9) 0.0261(9) 0.0078(7) 0.0104(7) 0.0062(7)
N3 0.0242(9) 0.0202(8) 0.0230(9) 0.0062(7) 0.0086(7) 0.0045(7)
C4 0.0188(9) 0.0181(9) 0.0227(10) 0.0051(8) 0.0036(8) 0.0018(7)
C5 0.0246(10) 0.0208(10) 0.0218(10) 0.0057(8) 0.0076(8) 0.0020(8)
C6 0.0229(10) 0.0276(10) 0.0189(10) 0.0074(8) 0.0076(8) 0.0068(8)
C7 0.0234(10) 0.0274(11) 0.0272(11) 0.0099(9) 0.0062(9) 0.0044(8)
C8 0.0246(11) 0.0362(12) 0.0313(12) 0.0155(10) 0.0107(9) 0.0042(9)
C9 0.0244(11) 0.0358(12) 0.0225(11) 0.0109(9) 0.0067(8) 0.0086(9)
C10 0.0249(11) 0.0315(11) 0.0265(11) 0.0041(9) 0.0058(9) 0.0029(9)
C11 0.0216(10) 0.0292(11) 0.0237(11) 0.0069(9) 0.0053(8) 0.0035(8)
C12 0.0353(12) 0.0310(12) 0.0387(13) 0.0071(10) 0.0090(10) -0.0038(10)
C13 0.0369(13) 0.0498(14) 0.0321(12) 0.0096(11) 0.0158(10) 0.0082(11)
C14 0.0268(11) 0.0343(12) 0.0313(12) 0.0009(10) 0.0096(9) -0.0053(9)
C15 0.0372(12) 0.0259(11) 0.0343(12) 0.0119(9) 0.0118(10) 0.0148(9)
C16 0.0198(10) 0.0181(9) 0.0227(10) 0.0032(8) 0.0054(8) 0.0041(8)
N17 0.0225(8) 0.0220(8) 0.0222(9) 0.0043(7) 0.0069(7) 0.0041(7)
N18 0.0363(10) 0.0193(9) 0.0248(9) 0.0035(7) 0.0146(8) 0.0020(7)
C19 0.0241(10) 0.0197(10) 0.0196(10) 0.0015(8) 0.0087(8) 0.0076(8)
C20 0.0229(10) 0.0205(10) 0.0270(11) 0.0088(8) 0.0054(8) 0.0070(8)
C21 0.0258(11) 0.0221(10) 0.0281(11) 0.0036(9) 0.0040(9) 0.0024(8)
C22 0.0293(11) 0.0233(10) 0.0220(10) 0.0018(8) 0.0076(8) 0.0055(8)
C23 0.0258(11) 0.0290(11) 0.0250(11) 0.0060(9) 0.0115(8) 0.0050(9)
C24 0.0220(10) 0.0214(10) 0.0232(10) 0.0064(8) 0.0038(8) 0.0031(8)
O25 0.0268(8) 0.0243(7) 0.0432(9) 0.0105(6) 0.0163(7) 0.0058(6)
O26 0.0341(8) 0.0255(8) 0.0337(8) 0.0042(6) 0.0107(7) -0.0057(6)
C27 0.0325(12) 0.0337(12) 0.0315(12) 0.0086(10) 0.0084(9) 0.0116(10)
C28 0.0477(14) 0.0298(12) 0.0319(12) -0.0014(10) 0.0138(10) 0.0067(10)
C29 0.0236(10) 0.0195(9) 0.0170(9) 0.0015(8) 0.0053(8) 0.0028(8)
C30 0.0224(10) 0.0230(10) 0.0235(10) 0.0030(8) 0.0054(8) 0.0039(8)
C31 0.0321(12) 0.0233(10) 0.0289(11) 0.0041(9) 0.0107(9) -0.0035(9)
C32 0.0456(13) 0.0206(10) 0.0293(12) 0.0085(9) 0.0113(10) 0.0035(9)
C33 0.0368(12) 0.0246(11) 0.0289(11) 0.0078(9) 0.0084(9) 0.0116(9)
C34 0.0240(10) 0.0270(11) 0.0265(11) 0.0044(9) 0.0082(8) 0.0048(8)
C35 0.0336(12) 0.0337(12) 0.0317(12) 0.0118(10) 0.0058(10) -0.0001(10)
C36 0.0404(13) 0.0262(11) 0.0372(13) 0.0111(10) 0.0086(10) 0.0038(10)
C37 0.0364(12) 0.0307(12) 0.0306(12) 0.0052(10) 0.0088(10) 0.0013(10)

loop_
_atom_type_symbol
_atom_type_description
_atom_type_scat_dispersion_real
_atom_type_scat_dispersion_imag
_atom_type_scat_source
C C 0.0033 0.0016 'International Tables Vol C Tables 4.2.6.8 and 6.1.1.4'
H H 0.0000 0.0000 'International Tables Vol C Tables 4.2.6.8 and 6.1.1.4'
N N 0.0061 0.0033 'International Tables Vol C Tables 4.2.6.8 and 6.1.1.4'
O O 0.0106 0.0060 'International Tables Vol C Tables 4.2.6.8 and 6.1.1.4'

loop_
_geom_angle_atom_site_label_1
_geom_angle_atom_site_label_2
_geom_angle_atom_site_label_3
_geom_angle
_geom_angle_site_symmetry_1
_geom_angle_site_symmetry_3
_geom_angle_publ_flag
N2 N1 C5 112.88(15) . . ?
N2 N1 C6 118.53(14) . . ?
C5 N1 C6 128.43(16) . . ?
N3 N2 N1 103.73(13) . . ?
N2 N3 C4 113.24(15) . . ?
N2 N3 C15 118.05(14) . . ?
C4 N3 C15 128.55(16) . . ?
N3 C4 C5 104.12(16) . . ?
N3 C4 C16 125.40(16) . . ?
C5 C4 C16 130.48(16) . . ?
N1 C5 C4 106.02(16) . . ?
N1 C5 H5 121.0(12) . . ?
C4 C5 H5 132.9(12) . . ?
C11 C6 C7 123.23(18) . . ?
C11 C6 N1 117.54(16) . . ?
C7 C6 N1 119.22(17) . . ?
C6 C7 C8 116.64(19) . . ?
C6 C7 C12 123.53(18) . . ?
C8 C7 C12 119.80(18) . . ?
C9 C8 C7 122.58(19) . . ?
C9 C8 H8 118.7 . . ?
C7 C8 H8 118.7 . . ?
C8 C9 C10 118.10(18) . . ?
C8 C9 C13 121.32(19) . . ?
C10 C9 C13 120.5(2) . . ?
C9 C10 C11 122.4(2) . . ?
C9 C10 H10 118.8 . . ?
C11 C10 H10 118.8 . . ?
C10 C11 C6 117.04(17) . . ?
C10 C11 C14 119.97(18) . . ?
C6 C11 C14 122.96(17) . . ?
C7 C12 H12A 109.5 . . ?
C7 C12 H12B 109.5 . . ?
H12A C12 H12B 109.5 . . ?
C7 C12 H12C 109.5 . . ?
H12A C12 H12C 109.5 . . ?
H12B C12 H12C 109.5 . . ?
C9 C13 H13A 109.5 . . ?
C9 C13 H13B 109.5 . . ?
H13A C13 H13B 109.5 . . ?
C9 C13 H13C 109.5 . . ?
H13A C13 H13C 109.5 . . ?
H13B C13 H13C 109.5 . . ?
C11 C14 H14A 109.5 . . ?
C11 C14 H14B 109.5 . . ?
H14A C14 H14B 109.5 . . ?
C11 C14 H14C 109.5 . . ?
H14A C14 H14C 109.5 . . ?
H14B C14 H14C 109.5 . . ?
N3 C15 H15A 109.5 . . ?
N3 C15 H15B 109.5 . . ?
H15A C15 H15B 109.5 . . ?
N3 C15 H15C 109.5 . . ?
H15A C15 H15C 109.5 . . ?
H15B C15 H15C 109.5 . . ?
N17 C16 C4 116.57(16) . . ?
N17 C16 C29 124.07(16) . . ?
C4 C16 C29 119.35(16) . . ?
C16 N17 N18 117.82(15) . . ?
N17 N18 C19 123.94(16) . . ?
N17 N18 H18 119.6(15) . . ?
C19 N18 H18 113.7(15) . . ?
C20 C19 C24 123.45(17) . . ?
C20 C19 N18 121.93(17) . . ?
C24 C19 N18 113.10(16) . . ?
O25 C20 C19 124.40(18) . . ?
O25 C20 C21 117.69(17) . . ?
C19 C20 C21 117.88(16) . . ?
C20 C21 C22 117.39(16) . . ?
C20 C21 H21A 108.0 . . ?
C22 C21 H21A 108.0 . . ?
C20 C21 H21B 108.0 . . ?
C22 C21 H21B 108.0 . . ?
H21A C21 H21B 107.2 . . ?
C23 C22 C28 108.94(16) . . ?
C23 C22 C27 110.08(16) . . ?
C28 C22 C27 108.78(16) . . ?
C23 C22 C21 108.36(15) . . ?
C28 C22 C21 109.55(17) . . ?
C27 C22 C21 111.11(16) . . ?
C24 C23 C22 115.52(15) . . ?
C24 C23 H23A 108.4 . . ?
C22 C23 H23A 108.4 . . ?
C24 C23 H23B 108.4 . . ?
C22 C23 H23B 108.4 . . ?
H23A C23 H23B 107.5 . . ?
O26 C24 C19 122.57(18) . . ?
O26 C24 C23 119.15(17) . . ?
C19 C24 C23 118.16(16) . . ?
C22 C27 H27A 109.5 . . ?
C22 C27 H27B 109.5 . . ?
H27A C27 H27B 109.5 . . ?
C22 C27 H27C 109.5 . . ?
H27A C27 H27C 109.5 . . ?
H27B C27 H27C 109.5 . . ?
C22 C28 H28A 109.5 . . ?
C22 C28 H28B 109.5 . . ?
H28A C28 H28B 109.5 . . ?
C22 C28 H28C 109.5 . . ?
H28A C28 H28C 109.5 . . ?
H28B C28 H28C 109.5 . . ?
C34 C29 C30 119.18(17) . . ?
C34 C29 C16 121.77(17) . . ?
C30 C29 C16 118.98(16) . . ?
C31 C30 C29 120.29(18) . . ?
C31 C30 H30 119.9 . . ?
C29 C30 H30 119.9 . . ?
C30 C31 C32 120.33(18) . . ?
C30 C31 H31 119.8 . . ?
C32 C31 H31 119.8 . . ?
C33 C32 C31 119.89(18) . . ?
C33 C32 H32 120.1 . . ?
C31 C32 H32 120.1 . . ?
C32 C33 C34 120.46(18) . . ?
C32 C33 H33 119.8 . . ?
C34 C33 H33 119.8 . . ?
C33 C34 C29 119.82(18) . . ?
C33 C34 H34 120.1 . . ?
C29 C34 H34 120.1 . . ?
C36 C35 C37 119.52(19) . 2_765 ?
C36 C35 H35 120.2 . . ?
C37 C35 H35 120.2 2_765 . ?
C35 C36 C37 120.51(19) . . ?
C35 C36 H36 119.7 . . ?
C37 C36 H36 119.7 . . ?
C35 C37 C36 120.0(2) 2_765 . ?
C35 C37 H37 120.0 2_765 . ?
C36 C37 H37 120.0 . . ?

loop_
_geom_bond_atom_site_label_1
_geom_bond_atom_site_label_2
_geom_bond_distance
_geom_bond_site_symmetry_2
_geom_bond_publ_flag
N1 N2 1.327(2) . ?
N1 C5 1.348(2) . ?
N1 C6 1.448(2) . ?
N2 N3 1.321(2) . ?
N3 C4 1.369(2) . ?
N3 C15 1.464(2) . ?
C4 C5 1.377(3) . ?
C4 C16 1.449(3) . ?
C5 H5 0.95(2) . ?
C6 C11 1.393(3) . ?
C6 C7 1.394(3) . ?
C7 C8 1.394(3) . ?
C7 C12 1.504(3) . ?
C8 C9 1.386(3) . ?
C8 H8 0.9500 . ?
C9 C10 1.387(3) . ?
C9 C13 1.504(3) . ?
C10 C11 1.390(3) . ?
C10 H10 0.9500 . ?
C11 C14 1.504(3) . ?
C12 H12A 0.9800 . ?
C12 H12B 0.9800 . ?
C12 H12C 0.9800 . ?
C13 H13A 0.9800 . ?
C13 H13B 0.9800 . ?
C13 H13C 0.9800 . ?
C14 H14A 0.9800 . ?
C14 H14B 0.9800 . ?
C14 H14C 0.9800 . ?
C15 H15A 0.9800 . ?
C15 H15B 0.9800 . ?
C15 H15C 0.9800 . ?
C16 N17 1.307(2) . ?
C16 C29 1.491(2) . ?
N17 N18 1.331(2) . ?
N18 C19 1.414(2) . ?
N18 H18 0.93(2) . ?
C19 C20 1.408(3) . ?
C19 C24 1.410(3) . ?
C20 O25 1.260(2) . ?
C20 C21 1.510(3) . ?
C21 C22 1.529(3) . ?
C21 H21A 0.9900 . ?
C21 H21B 0.9900 . ?
C22 C23 1.527(3) . ?
C22 C28 1.528(3) . ?
C22 C27 1.529(3) . ?
C23 C24 1.509(3) . ?
C23 H23A 0.9900 . ?
C23 H23B 0.9900 . ?
C24 O26 1.253(2) . ?
C27 H27A 0.9800 . ?
C27 H27B 0.9800 . ?
C27 H27C 0.9800 . ?
C28 H28A 0.9800 . ?
C28 H28B 0.9800 . ?
C28 H28C 0.9800 . ?
C29 C34 1.397(3) . ?
C29 C30 1.397(3) . ?
C30 C31 1.380(3) . ?
C30 H30 0.9500 . ?
C31 C32 1.383(3) . ?
C31 H31 0.9500 . ?
C32 C33 1.382(3) . ?
C32 H32 0.9500 . ?
C33 C34 1.388(3) . ?
C33 H33 0.9500 . ?
C34 H34 0.9500 . ?
C35 C36 1.377(3) . ?
C35 C37 1.381(3) 2_765 ?
C35 H35 0.9500 . ?
C36 C37 1.383(3) . ?
C36 H36 0.9500 . ?
C37 H37 0.9500 . ?

loop_
_geom_torsion_atom_site_label_1
_geom_torsion_atom_site_label_2
_geom_torsion_atom_site_label_3
_geom_torsion_atom_site_label_4
_geom_torsion
_geom_torsion_site_symmetry_1
_geom_torsion_site_symmetry_2
_geom_torsion_site_symmetry_3
_geom_torsion_site_symmetry_4
_geom_torsion_publ_flag
C5 N1 N2 N3 -0.2(2) . . . . ?
C6 N1 N2 N3 -175.96(15) . . . . ?
N1 N2 N3 C4 0.4(2) . . . . ?
N1 N2 N3 C15 176.33(16) . . . . ?
N2 N3 C4 C5 -0.4(2) . . . . ?
C15 N3 C4 C5 -175.87(18) . . . . ?
N2 N3 C4 C16 178.93(17) . . . . ?
C15 N3 C4 C16 3.5(3) . . . . ?
N2 N1 C5 C4 -0.1(2) . . . . ?
C6 N1 C5 C4 175.18(17) . . . . ?
N3 C4 C5 N1 0.3(2) . . . . ?
C16 C4 C5 N1 -179.03(19) . . . . ?
N2 N1 C6 C11 117.70(19) . . . . ?
C5 N1 C6 C11 -57.4(3) . . . . ?
N2 N1 C6 C7 -61.0(2) . . . . ?
C5 N1 C6 C7 124.0(2) . . . . ?
C11 C6 C7 C8 -2.4(3) . . . . ?
N1 C6 C7 C8 176.18(16) . . . . ?
C11 C6 C7 C12 175.68(18) . . . . ?
N1 C6 C7 C12 -5.7(3) . . . . ?
C6 C7 C8 C9 1.1(3) . . . . ?
C12 C7 C8 C9 -177.09(18) . . . . ?
C7 C8 C9 C10 0.8(3) . . . . ?
C7 C8 C9 C13 178.59(18) . . . . ?
C8 C9 C10 C11 -1.5(3) . . . . ?
C13 C9 C10 C11 -179.33(18) . . . . ?
C9 C10 C11 C6 0.3(3) . . . . ?
C9 C10 C11 C14 178.68(18) . . . . ?
C7 C6 C11 C10 1.8(3) . . . . ?
N1 C6 C11 C10 -176.85(16) . . . . ?
C7 C6 C11 C14 -176.57(18) . . . . ?
N1 C6 C11 C14 4.8(3) . . . . ?
N3 C4 C16 N17 28.8(3) . . . . ?
C5 C4 C16 N17 -152.0(2) . . . . ?
N3 C4 C16 C29 -152.36(18) . . . . ?
C5 C4 C16 C29 26.9(3) . . . . ?
C4 C16 N17 N18 177.55(16) . . . . ?
C29 C16 N17 N18 -1.3(3) . . . . ?
C16 N17 N18 C19 179.30(17) . . . . ?
N17 N18 C19 C20 48.0(3) . . . . ?
N17 N18 C19 C24 -145.66(18) . . . . ?
C24 C19 C20 O25 -170.11(17) . . . . ?
N18 C19 C20 O25 -5.2(3) . . . . ?
C24 C19 C20 C21 7.7(3) . . . . ?
N18 C19 C20 C21 172.64(16) . . . . ?
O25 C20 C21 C22 -164.19(16) . . . . ?
C19 C20 C21 C22 17.9(2) . . . . ?
C20 C21 C22 C23 -44.3(2) . . . . ?
C20 C21 C22 C28 -163.02(16) . . . . ?
C20 C21 C22 C27 76.8(2) . . . . ?
C28 C22 C23 C24 167.74(16) . . . . ?
C27 C22 C23 C24 -73.1(2) . . . . ?
C21 C22 C23 C24 48.6(2) . . . . ?
C20 C19 C24 O26 173.23(17) . . . . ?
N18 C19 C24 O26 7.1(3) . . . . ?
C20 C19 C24 C23 -2.8(3) . . . . ?
N18 C19 C24 C23 -168.97(16) . . . . ?
C22 C23 C24 O26 156.45(17) . . . . ?
C22 C23 C24 C19 -27.3(2) . . . . ?
N17 C16 C29 C34 115.3(2) . . . . ?
C4 C16 C29 C34 -63.5(2) . . . . ?
N17 C16 C29 C30 -61.8(3) . . . . ?
C4 C16 C29 C30 119.43(19) . . . . ?
C34 C29 C30 C31 -1.5(3) . . . . ?
C16 C29 C30 C31 175.61(17) . . . . ?
C29 C30 C31 C32 0.2(3) . . . . ?
C30 C31 C32 C33 0.8(3) . . . . ?
C31 C32 C33 C34 -0.4(3) . . . . ?
C32 C33 C34 C29 -0.9(3) . . . . ?
C30 C29 C34 C33 1.9(3) . . . . ?
C16 C29 C34 C33 -175.16(18) . . . . ?
C37 C35 C36 C37 0.2(4) 2_765 . . . ?
C35 C36 C37 C35 -0.2(4) . . . 2_765 ?
